data_7710608
loop_
_publ_author_name
'Wang, Shichun'
'Heng, Yi'
'Li, Tongyu'
'Wang, Dongwei'
'Hou, Guohua'
'Zi, Guofu'
'Walter, Marc D.'

_publ_section_title
;
 Intrinsic reactivity of
 [\h<sup>5</sup>-1,3-(Me<sub>3</sub>Si)<sub>2</sub>C<sub>5</sub>H<sub>3</sub>]<sub>2</sub>U(\h<sup>4</sup>-C<sub>4</sub>Ph<sub>2</sub>)
 in small molecule activation.
;
_journal_issue 29
_journal_name_full 'Dalton transactions (Cambridge, England : 2003)'
_journal_page_first 11072
_journal_page_last 11085
_journal_paper_doi 10.1039/d2dt01730j
_journal_volume 51
_journal_year 2022
_chemical_formula_moiety 'C51 H73 N S Si6 U, C3 H3'
_chemical_formula_sum 'C54 H76 N S Si6 U'
_chemical_formula_weight 1177.78
_space_group_crystal_system triclinic
_space_group_IT_number 2
_space_group_name_Hall '-P 1'
_space_group_name_H-M_alt 'P -1'
_atom_sites_solution_hydrogens geom
_audit_creation_date 2021-05-05
_audit_creation_method
;
Olex2 1.2
(compiled 2018.05.29 svn.r3508 for OlexSys, GUI svn.r5506)
;
_audit_update_record
;
2022-05-12 deposited with the CCDC.	2022-06-27 downloaded from the CCDC.
;
_cell_angle_alpha 87.659(2)
_cell_angle_beta 80.068(2)
_cell_angle_gamma 64.874(3)
_cell_formula_units_Z 2
_cell_length_a 11.6893(3)
_cell_length_b 12.0620(4)
_cell_length_c 23.1044(3)
_cell_measurement_reflns_used 23475
_cell_measurement_temperature 100.00(10)
_cell_measurement_theta_max 76.0190
_cell_measurement_theta_min 3.8490
_cell_volume 2903.27(15)
_computing_cell_refinement 'CrysAlisPro 1.171.40.84a (Rigaku OD, 2020)'
_computing_data_collection 'CrysAlisPro 1.171.40.84a (Rigaku OD, 2020)'
_computing_data_reduction 'CrysAlisPro 1.171.40.84a (Rigaku OD, 2020)'
_computing_molecular_graphics 'Olex2 (Dolomanov et al., 2009)'
_computing_publication_material 'Olex2 (Dolomanov et al., 2009)'
_computing_structure_refinement 'ShelXL (Sheldrick, 2015)'
_computing_structure_solution 'SHELXT 2014/5 (Sheldrick, 2014)'
_diffrn_ambient_environment N~2~
_diffrn_ambient_temperature 100.00(10)
_diffrn_detector 'Hybrid Pixel Array Detector'
_diffrn_detector_area_resol_mean 10.0000
_diffrn_detector_type HyPix
_diffrn_measured_fraction_theta_full 0.998
_diffrn_measured_fraction_theta_max 0.957
_diffrn_measurement_details
;
List of Runs (angles in degrees, time in seconds):

  # Type    Start    End  Width  t~exp~   \w     \q     \k     \f   Frames
#--------------------------------------------------------------------------
  1  \w     33.00 118.00   0.50    0.06    --   46.95  58.00   5.00  170
  2  \w    148.00 176.00   0.50    0.10    --  104.75 125.00-120.00   56
  3  \w     90.00 141.00   0.50    0.10    --  104.75 125.00-120.00  102
  4  \w    104.00 177.00   0.50    0.10    --  104.75  58.00   5.00  146
  5  \w     92.00 177.00   0.50    0.10    --  104.75  45.00 -60.00  170
  6  \w     49.00 107.00   0.50    0.10    --  104.75 -94.00   0.00  116
  7  \w     47.00  95.00   0.50    0.06    --   46.95-125.00 -90.00   96
  8  \w     22.00  91.00   0.50    0.06    --   46.95-125.00-150.00  138
  9  \w     37.00  62.00   0.50    0.10    --  104.75-125.00 -60.00   50
 10  \w     76.00 115.00   0.50    0.10    --  104.75-125.00 -60.00   78
 11  \w     82.00 108.00   0.50    0.10    --  104.75-125.00-120.00   52
 12  \w     58.00 108.00   0.50    0.10    --  104.75 -94.00-180.00  100
 13  \w     45.00 105.00   0.50    0.10    --  104.75 -94.00 -60.00  120
 14  \w     35.00  63.00   0.50    0.10    --  104.75-125.00   0.00   56
 15  \w     92.00 117.00   0.50    0.10    --  104.75-125.00   0.00   50
 16  \w     60.00 116.00   0.50    0.10    --  104.75-125.00 120.00  112
 17  \w     51.00  95.00   0.50    0.10    --  104.75 -94.00 150.00   88
 18  \w     36.00  73.00   0.50    0.10    --  104.75 -61.00 120.00   74
 19  \w     38.00  66.00   0.50    0.10    --  104.75 -61.00 150.00   56
 20  \w     39.00  72.00   0.50    0.10    --  104.75 -61.00  30.00   66
 21  \w     38.00  72.00   0.50    0.10    --  104.75 -61.00   0.00   68
 22  \w    -27.00   6.00   0.50    0.06    --   46.95 -19.00  60.00   66
 23  \w     40.00  72.00   0.50    0.10    --  104.75 -61.00-150.00   64
 24  \w     34.00  69.00   0.50    0.10    --  104.75 -58.00-135.00   70
 25  \w    -24.00  61.00   0.50    0.06    --   46.95 -58.00-135.00  170
 26  \w    -22.00  22.00   0.50    0.06    --  -46.95  19.00   0.00   88
 27  \w    -31.00  25.00   0.50    0.06    --  -46.95  58.00   5.00  112
 28  \w    -69.00 -44.00   0.50    0.10    -- -102.00  61.00 120.00   50
 29  \w    -63.00 -37.00   0.50    0.10    -- -102.00  61.00  60.00   52
 30  \w    -63.00 -29.00   0.50    0.10    -- -102.00  58.00   5.00   68
 31  \w    -84.00 -34.00   0.50    0.10    -- -102.00  77.00 -30.00  100
 32  \w    -56.00 -31.00   0.50    0.10    -- -102.00  61.00 -60.00   50
 33  \w    -67.00 -31.00   0.50    0.10    -- -102.00 125.00  30.00   72
 34  \w   -111.00 -85.00   0.50    0.10    -- -102.00 125.00  30.00   52
 35  \w   -166.00-105.00   0.50    0.10    -- -102.00 -15.00  90.00  122
 36  \w   -164.00 -99.00   0.50    0.10    -- -102.00 -15.00  60.00  130
 37  \w   -173.00 -89.00   0.50    0.10    -- -102.00 -61.00-150.00  168
 38  \w   -170.00 -92.00   0.50    0.10    -- -102.00 -58.00-135.00  156
 39  \w   -115.00 -56.00   0.50    0.06    --  -46.95 -58.00-135.00  118
 40  \w   -161.00 -71.00   0.50    0.10    -- -102.00-125.00   0.00  180
;
_diffrn_measurement_device 'four-circle diffractometer'
_diffrn_measurement_device_type 'XtaLAB Synergy R, DW system, HyPix'
_diffrn_measurement_method '\w scans'
_diffrn_orient_matrix_type 'CrysAlisPro convention (1999,Acta A55,543-557)'
_diffrn_orient_matrix_UB_11 0.1105103000
_diffrn_orient_matrix_UB_12 0.0382747000
_diffrn_orient_matrix_UB_13 -0.0194763000
_diffrn_orient_matrix_UB_21 -0.0697617000
_diffrn_orient_matrix_UB_22 0.1131587000
_diffrn_orient_matrix_UB_23 0.0423325000
_diffrn_orient_matrix_UB_31 0.0689371000
_diffrn_orient_matrix_UB_32 -0.0752108000
_diffrn_orient_matrix_UB_33 0.0491632000
_diffrn_radiation_monochromator mirror
_diffrn_radiation_probe x-ray
_diffrn_radiation_type CuK\a
_diffrn_radiation_wavelength 1.54184
_diffrn_reflns_av_R_equivalents 0.0792
_diffrn_reflns_av_unetI/netI 0.0705
_diffrn_reflns_Laue_measured_fraction_full 0.998
_diffrn_reflns_Laue_measured_fraction_max 0.957
_diffrn_reflns_limit_h_max 14
_diffrn_reflns_limit_h_min -14
_diffrn_reflns_limit_k_max 15
_diffrn_reflns_limit_k_min -15
_diffrn_reflns_limit_l_max 28
_diffrn_reflns_limit_l_min -24
_diffrn_reflns_number 38484
_diffrn_reflns_point_group_measured_fraction_full 0.998
_diffrn_reflns_point_group_measured_fraction_max 0.957
_diffrn_reflns_theta_full 67.684
_diffrn_reflns_theta_max 76.746
_diffrn_reflns_theta_min 3.887
_diffrn_source 'Rotating-anode X-ray tube'
_diffrn_source_type 'Rigaku (Cu) X-ray Source'
_exptl_absorpt_coefficient_mu 9.635
_exptl_absorpt_correction_T_max 1.00000
_exptl_absorpt_correction_T_min 0.82718
_exptl_absorpt_correction_type multi-scan
_exptl_absorpt_process_details
;
CrysAlisPro 1.171.40.84a (Rigaku Oxford Diffraction, 2020)
Empirical absorption correction using spherical harmonics,
implemented in SCALE3 ABSPACK scaling algorithm.
;
_exptl_crystal_colour brown
_exptl_crystal_colour_primary brown
_exptl_crystal_density_diffrn 1.347
_exptl_crystal_description block
_exptl_crystal_F_000 1198
_exptl_crystal_size_max 0.1
_exptl_crystal_size_mid 0.1
_exptl_crystal_size_min 0.1
_refine_diff_density_max 3.802
_refine_diff_density_min -2.549
_refine_diff_density_rms 0.172
_refine_ls_extinction_method none
_refine_ls_goodness_of_fit_ref 1.085
_refine_ls_hydrogen_treatment constr
_refine_ls_matrix_type full
_refine_ls_number_parameters 586
_refine_ls_number_reflns 11710
_refine_ls_number_restraints 20
_refine_ls_restrained_S_all 1.088
_refine_ls_R_factor_all 0.0537
_refine_ls_R_factor_gt 0.0497
_refine_ls_shift/su_max 0.001
_refine_ls_shift/su_mean 0.000
_refine_ls_structure_factor_coef Fsqd
_refine_ls_weighting_details 'w=1/[\s^2^(Fo^2^)+(0.0722P)^2^+6.8750P] where P=(Fo^2^+2Fc^2^)/3'
_refine_ls_weighting_scheme calc
_refine_ls_wR_factor_gt 0.1301
_refine_ls_wR_factor_ref 0.1333
_reflns_Friedel_coverage 0.000
_reflns_number_gt 10791
_reflns_number_total 11710
_reflns_threshold_expression 'I > 2\s(I)'
_cod_data_source_file d2dt01730j2.cif
_cod_data_source_block compound9
_cod_depositor_comments 'Adding full bibliography for 7710605--7710617.cif.'
_cod_original_cell_volume 2903.27(14)
_cod_database_code 7710608
_shelx_shelxl_version_number 2014/7
_chemical_oxdiff_formula C1H1N1S1Si1U1
_shelx_space_group_comment
;
The symmetry employed for this shelxl refinement is uniquely defined
by the following loop, which should always be used as a source of
symmetry information in preference to the above space-group names.
They are only intended as comments.
;
_shelx_estimated_absorpt_t_max 0.446
_shelx_estimated_absorpt_t_min 0.446
_diffrn_oxdiff_digest_frames
;
019665a3cc283ef828e0a38f0c96b8798f0010404d2
;
_reflns_odcompleteness_completeness 99.91
_reflns_odcompleteness_iscentric 1
_reflns_odcompleteness_theta 66.97
_olex2_refinement_description
;
1. Fixed Uiso
 At 1.2 times of:
  All C(H) groups
 At 1.5 times of:
  All C(H,H,H) groups
2. Restrained distances
 C54-C53 = C53-C52
 1.39 with sigma of 0.01
3. Uiso/Uaniso restraints and constraints
Uanis(C54) \\sim Ueq, Uanis(C53) \\sim Ueq, Uanis(C52) \\sim Ueq: with sigma of
0.01 and sigma for terminal atoms of 0.02
4.a Aromatic/amide H refined with riding coordinates:
 C3(H3), C5(H5), C17(H17), C19(H19), C35(H35), C36(H36), C37(H37), C38(H38),
 C39(H39), C41(H41), C42(H42), C43(H43), C44(H44), C45(H45), C47(H47), C48(H48),
  C49(H49), C50(H50), C51(H51), C52(H52), C53(H53), C54(H54)
4.b Idealised Me refined as rotating group:
 C6(H6A,H6B,H6C), C7(H7A,H7B,H7C), C8(H8A,H8B,H8C), C9(H9A,H9B,H9C), C10(H10A,
 H10B,H10C), C11(H11A,H11B,H11C), C12(H12A,H12B,H12C), C13(H13A,H13B,H13C),
 C14(H14A,H14B,H14C), C20(H20A,H20B,H20C), C21(H21A,H21B,H21C), C22(H22A,H22B,
 H22C), C23(H23A,H23B,H23C), C24(H24A,H24B,H24C), C25(H25A,H25B,H25C), C26(H26A,
 H26B,H26C), C27(H27A,H27B,H27C), C28(H28A,H28B,H28C)
;
_olex2_submission_special_instructions 'No special instructions were received'
_oxdiff_exptl_absorpt_empirical_details
;
Empirical correction (ABSPACK) includes:
- Absorption correction using spherical harmonics
- Frame scaling
;
_oxdiff_exptl_absorpt_empirical_full_max 1.325
_oxdiff_exptl_absorpt_empirical_full_min 0.645

loop_
_space_group_symop_operation_xyz
'x, y, z'
'-x, -y, -z'

loop_
_atom_site_label
_atom_site_type_symbol
_atom_site_fract_x
_atom_site_fract_y
_atom_site_fract_z
_atom_site_U_iso_or_equiv
_atom_site_adp_type
_atom_site_occupancy
_atom_site_site_symmetry_order
_atom_site_calc_flag
_atom_site_refinement_flags_posn
_atom_site_refinement_flags_adp
_atom_site_refinement_flags_occupancy
_atom_site_disorder_assembly
_atom_site_disorder_group
U1 U 0.30616(2) 0.52459(2) 0.77374(2) 0.02251(8) Uani 1 1 d . . . . .
S1 S 0.39070(15) 0.68203(14) 0.81034(6) 0.0307(3) Uani 1 1 d . . . . .
Si1 Si -0.00982(17) 0.83344(16) 0.74875(7) 0.0324(4) Uani 1 1 d . . . . .
Si2 Si 0.09509(16) 0.81468(15) 0.90368(7) 0.0283(3) Uani 1 1 d . . . . .
Si3 Si 0.03684(16) 0.38403(16) 0.86209(7) 0.0299(3) Uani 1 1 d . . . . .
Si4 Si 0.66428(16) 0.34606(16) 0.65652(7) 0.0310(3) Uani 1 1 d . . . . .
Si5 Si 0.45811(17) 0.15958(15) 0.69320(7) 0.0295(3) Uani 1 1 d . . . . .
Si6 Si 0.51835(16) 0.34271(15) 0.90445(7) 0.0271(3) Uani 1 1 d . . . . .
N1 N 0.5610(6) 0.7688(5) 0.7589(2) 0.0343(12) Uani 1 1 d . . . . .
C1 C 0.0578(6) 0.6999(6) 0.7973(3) 0.0282(12) Uani 1 1 d . . . . .
C2 C 0.1038(6) 0.6927(5) 0.8522(2) 0.0253(11) Uani 1 1 d . . . . .
C3 C 0.1233(6) 0.5750(5) 0.8741(3) 0.0269(12) Uani 1 1 d . . . . .
H3 H 0.1550 0.5455 0.9086 0.032 Uiso 1 1 calc R . . . .
C4 C 0.0881(6) 0.5079(5) 0.8366(2) 0.0251(11) Uani 1 1 d . . . . .
C5 C 0.0484(6) 0.5875(6) 0.7894(3) 0.0290(12) Uani 1 1 d . . . . .
H5 H 0.0200 0.5686 0.7576 0.035 Uiso 1 1 calc R . . . .
C6 C -0.0692(8) 0.7818(7) 0.6890(3) 0.0453(18) Uani 1 1 d . . . . .
H6A H 0.0017 0.7178 0.6651 0.068 Uiso 1 1 calc GR . . . .
H6B H -0.1090 0.8498 0.6651 0.068 Uiso 1 1 calc GR . . . .
H6C H -0.1306 0.7515 0.7064 0.068 Uiso 1 1 calc GR . . . .
C7 C -0.1495(7) 0.9575(6) 0.7943(3) 0.0405(16) Uani 1 1 d . . . . .
H7A H -0.2140 0.9289 0.8085 0.061 Uiso 1 1 calc GR . . . .
H7B H -0.1843 1.0277 0.7709 0.061 Uiso 1 1 calc GR . . . .
H7C H -0.1221 0.9798 0.8271 0.061 Uiso 1 1 calc GR . . . .
C8 C 0.1062(8) 0.8965(7) 0.7138(4) 0.0487(18) Uani 1 1 d . . . . .
H8A H 0.1589 0.8964 0.7414 0.073 Uiso 1 1 calc GR . . . .
H8B H 0.0596 0.9789 0.7023 0.073 Uiso 1 1 calc GR . . . .
H8C H 0.1594 0.8466 0.6797 0.073 Uiso 1 1 calc GR . . . .
C9 C -0.0668(7) 0.8670(7) 0.9520(3) 0.0392(15) Uani 1 1 d . . . . .
H9A H -0.1326 0.8980 0.9281 0.059 Uiso 1 1 calc GR . . . .
H9B H -0.0781 0.9305 0.9791 0.059 Uiso 1 1 calc GR . . . .
H9C H -0.0724 0.7991 0.9735 0.059 Uiso 1 1 calc GR . . . .
C10 C 0.2170(7) 0.7480(6) 0.9528(3) 0.0336(13) Uani 1 1 d . . . . .
H10A H 0.2221 0.6692 0.9649 0.050 Uiso 1 1 calc GR . . . .
H10B H 0.1926 0.8013 0.9868 0.050 Uiso 1 1 calc GR . . . .
H10C H 0.2991 0.7392 0.9320 0.050 Uiso 1 1 calc GR . . . .
C11 C 0.1098(8) 0.9521(7) 0.8696(3) 0.0459(17) Uani 1 1 d . . . . .
H11A H 0.1846 0.9262 0.8395 0.069 Uiso 1 1 calc GR . . . .
H11B H 0.1174 1.0010 0.8991 0.069 Uiso 1 1 calc GR . . . .
H11C H 0.0350 0.9996 0.8526 0.069 Uiso 1 1 calc GR . . . .
C12 C -0.0407(8) 0.3496(8) 0.8052(3) 0.0439(17) Uani 1 1 d . . . . .
H12A H -0.1083 0.4241 0.7956 0.066 Uiso 1 1 calc GR . . . .
H12B H -0.0755 0.2930 0.8202 0.066 Uiso 1 1 calc GR . . . .
H12C H 0.0220 0.3142 0.7705 0.066 Uiso 1 1 calc GR . . . .
C13 C -0.0866(7) 0.4500(8) 0.9297(3) 0.0467(17) Uani 1 1 d . . . . .
H13A H -0.0489 0.4708 0.9588 0.070 Uiso 1 1 calc GR . . . .
H13B H -0.1177 0.3908 0.9449 0.070 Uiso 1 1 calc GR . . . .
H13C H -0.1567 0.5223 0.9200 0.070 Uiso 1 1 calc GR . . . .
C14 C 0.1626(7) 0.2410(7) 0.8852(3) 0.0409(16) Uani 1 1 d . . . . .
H14A H 0.2207 0.1951 0.8510 0.061 Uiso 1 1 calc GR . . . .
H14B H 0.1229 0.1925 0.9062 0.061 Uiso 1 1 calc GR . . . .
H14C H 0.2089 0.2615 0.9102 0.061 Uiso 1 1 calc GR . . . .
C15 C 0.5497(5) 0.3435(5) 0.7242(3) 0.0265(12) Uani 1 1 d . . . . .
C16 C 0.4650(5) 0.2829(5) 0.7368(3) 0.0257(11) Uani 1 1 d . . . . .
C17 C 0.4310(6) 0.2877(6) 0.7995(3) 0.0275(12) Uani 1 1 d . . . . .
H17 H 0.3782 0.2540 0.8200 0.033 Uiso 1 1 calc R . . . .
C18 C 0.4882(6) 0.3508(5) 0.8268(3) 0.0251(11) Uani 1 1 d . . . . .
C19 C 0.5614(5) 0.3836(5) 0.7791(3) 0.0270(12) Uani 1 1 d . . . . .
H19 H 0.6105 0.4256 0.7833 0.032 Uiso 1 1 calc R . . . .
C20 C 0.7519(7) 0.4334(7) 0.6764(3) 0.0426(16) Uani 1 1 d . . . . .
H20A H 0.6913 0.5109 0.6947 0.064 Uiso 1 1 calc GR . . . .
H20B H 0.8016 0.4469 0.6415 0.064 Uiso 1 1 calc GR . . . .
H20C H 0.8079 0.3874 0.7031 0.064 Uiso 1 1 calc GR . . . .
C21 C 0.7885(7) 0.1847(7) 0.6389(3) 0.0420(16) Uani 1 1 d . . . . .
H21A H 0.8176 0.1475 0.6743 0.063 Uiso 1 1 calc GR . . . .
H21B H 0.8597 0.1855 0.6114 0.063 Uiso 1 1 calc GR . . . .
H21C H 0.7518 0.1387 0.6221 0.063 Uiso 1 1 calc GR . . . .
C22 C 0.5962(7) 0.4093(7) 0.5884(3) 0.0369(15) Uani 1 1 d . . . . .
H22A H 0.5253 0.3899 0.5866 0.055 Uiso 1 1 calc GR . . . .
H22B H 0.6612 0.3739 0.5544 0.055 Uiso 1 1 calc GR . . . .
H22C H 0.5673 0.4967 0.5892 0.055 Uiso 1 1 calc GR . . . .
C23 C 0.5971(8) 0.0199(7) 0.7093(3) 0.0426(16) Uani 1 1 d . . . . .
H23A H 0.6753 0.0245 0.6914 0.064 Uiso 1 1 calc GR . . . .
H23B H 0.5940 -0.0512 0.6937 0.064 Uiso 1 1 calc GR . . . .
H23C H 0.5939 0.0141 0.7511 0.064 Uiso 1 1 calc GR . . . .
C24 C 0.4721(7) 0.1768(6) 0.6120(3) 0.0361(14) Uani 1 1 d . . . . .
H24A H 0.4015 0.2499 0.6035 0.054 Uiso 1 1 calc GR . . . .
H24B H 0.4708 0.1071 0.5940 0.054 Uiso 1 1 calc GR . . . .
H24C H 0.5513 0.1822 0.5967 0.054 Uiso 1 1 calc GR . . . .
C25 C 0.3106(8) 0.1353(7) 0.7202(3) 0.0450(17) Uani 1 1 d . . . . .
H25A H 0.3109 0.1092 0.7600 0.067 Uiso 1 1 calc GR . . . .
H25B H 0.3090 0.0736 0.6958 0.067 Uiso 1 1 calc GR . . . .
H25C H 0.2360 0.2106 0.7187 0.067 Uiso 1 1 calc GR . . . .
C26 C 0.3765(7) 0.3631(7) 0.9607(3) 0.0398(16) Uani 1 1 d . . . . .
H26A H 0.3138 0.4467 0.9618 0.060 Uiso 1 1 calc GR . . . .
H26B H 0.4020 0.3434 0.9985 0.060 Uiso 1 1 calc GR . . . .
H26C H 0.3401 0.3099 0.9509 0.060 Uiso 1 1 calc GR . . . .
C27 C 0.5813(7) 0.4560(7) 0.9170(3) 0.0384(15) Uani 1 1 d . . . . .
H27A H 0.6533 0.4450 0.8868 0.058 Uiso 1 1 calc GR . . . .
H27B H 0.6079 0.4441 0.9547 0.058 Uiso 1 1 calc GR . . . .
H27C H 0.5153 0.5374 0.9160 0.058 Uiso 1 1 calc GR . . . .
C28 C 0.6449(9) 0.1855(7) 0.9110(4) 0.053(2) Uani 1 1 d . . . . .
H28A H 0.6159 0.1260 0.9016 0.080 Uiso 1 1 calc GR . . . .
H28B H 0.6620 0.1752 0.9505 0.080 Uiso 1 1 calc GR . . . .
H28C H 0.7219 0.1742 0.8843 0.080 Uiso 1 1 calc GR . . . .
C29 C 0.2627(6) 0.5284(5) 0.6712(3) 0.0264(12) Uani 1 1 d . . . . .
C30 C 0.3305(6) 0.5917(6) 0.6662(3) 0.0283(12) Uani 1 1 d . . . . .
C31 C 0.3915(6) 0.6424(5) 0.6900(3) 0.0290(12) Uani 1 1 d . . . . .
C32 C 0.4636(6) 0.7031(6) 0.6926(3) 0.0300(12) Uani 1 1 d . . . . .
C33 C 0.4836(6) 0.7241(6) 0.7520(3) 0.0282(12) Uani 1 1 d . . . . .
C34 C 0.2115(6) 0.4848(5) 0.6287(3) 0.0274(12) Uani 1 1 d . . . . .
C35 C 0.2343(7) 0.5084(7) 0.5681(3) 0.0367(14) Uani 1 1 d . . . . .
H35 H 0.2808 0.5537 0.5554 0.044 Uiso 1 1 calc R . . . .
C36 C 0.1872(8) 0.4642(8) 0.5282(3) 0.0455(17) Uani 1 1 d . . . . .
H36 H 0.2034 0.4787 0.4884 0.055 Uiso 1 1 calc R . . . .
C37 C 0.1168(8) 0.3990(8) 0.5467(4) 0.0474(18) Uani 1 1 d . . . . .
H37 H 0.0843 0.3707 0.5195 0.057 Uiso 1 1 calc R . . . .
C38 C 0.0937(7) 0.3749(7) 0.6057(3) 0.0415(16) Uani 1 1 d . . . . .
H38 H 0.0459 0.3306 0.6181 0.050 Uiso 1 1 calc R . . . .
C39 C 0.1427(6) 0.4177(6) 0.6460(3) 0.0354(14) Uani 1 1 d . . . . .
H39 H 0.1284 0.4004 0.6855 0.042 Uiso 1 1 calc R . . . .
C40 C 0.5135(6) 0.7519(6) 0.6386(3) 0.0300(13) Uani 1 1 d . . . . .
C41 C 0.6352(7) 0.7522(7) 0.6298(3) 0.0367(14) Uani 1 1 d . . . . .
H41 H 0.6872 0.7219 0.6582 0.044 Uiso 1 1 calc R . . . .
C42 C 0.6781(7) 0.7977(7) 0.5783(3) 0.0391(15) Uani 1 1 d . . . . .
H42 H 0.7586 0.7982 0.5725 0.047 Uiso 1 1 calc R . . . .
C43 C 0.6016(8) 0.8421(7) 0.5357(3) 0.0434(17) Uani 1 1 d . . . . .
H43 H 0.6313 0.8716 0.5013 0.052 Uiso 1 1 calc R . . . .
C44 C 0.4814(8) 0.8432(7) 0.5438(3) 0.0410(16) Uani 1 1 d . . . . .
H44 H 0.4300 0.8739 0.5152 0.049 Uiso 1 1 calc R . . . .
C45 C 0.4377(7) 0.7982(7) 0.5949(3) 0.0391(15) Uani 1 1 d . . . . .
H45 H 0.3568 0.7987 0.6002 0.047 Uiso 1 1 calc R . . . .
C46 C 0.5738(7) 0.7984(6) 0.8155(3) 0.0289(13) Uani 1 1 d . . . . .
C47 C 0.4759(7) 0.8926(7) 0.8507(3) 0.0395(15) Uani 1 1 d . . . . .
H47 H 0.3969 0.9335 0.8387 0.047 Uiso 1 1 calc R . . . .
C48 C 0.4941(8) 0.9267(8) 0.9035(3) 0.0471(18) Uani 1 1 d . . . . .
H48 H 0.4273 0.9902 0.9266 0.057 Uiso 1 1 calc R . . . .
C49 C 0.6123(9) 0.8663(8) 0.9224(3) 0.0481(19) Uani 1 1 d . . . . .
H49 H 0.6251 0.8888 0.9579 0.058 Uiso 1 1 calc R . . . .
C50 C 0.7083(9) 0.7735(8) 0.8873(4) 0.0493(19) Uani 1 1 d . . . . .
H50 H 0.7873 0.7324 0.8994 0.059 Uiso 1 1 calc R . . . .
C51 C 0.6910(7) 0.7386(7) 0.8336(3) 0.0401(15) Uani 1 1 d . . . . .
H51 H 0.7580 0.6756 0.8103 0.048 Uiso 1 1 calc R . . . .
C52 C 1.0847(15) -0.0721(14) 0.5327(6) 0.105(4) Uani 1 1 d D U . . .
H52 H 1.1449 -0.1222 0.5550 0.126 Uiso 1 1 calc R . . . .
C53 C 1.0914(13) 0.0351(14) 0.5129(6) 0.108(4) Uani 1 1 d D U . . .
H53 H 1.1530 0.0576 0.5223 0.130 Uiso 1 1 calc R . . . .
C54 C 1.0035(14) 0.1078(15) 0.4785(6) 0.102(4) Uani 1 1 d D U . . .
H54 H 1.0056 0.1798 0.4636 0.123 Uiso 1 1 calc R . . . .

loop_
_atom_site_aniso_label
_atom_site_aniso_U_11
_atom_site_aniso_U_22
_atom_site_aniso_U_33
_atom_site_aniso_U_23
_atom_site_aniso_U_13
_atom_site_aniso_U_12
U1 0.02249(12) 0.02484(12) 0.02209(12) -0.00042(7) -0.00431(7) -0.01153(8)
S1 0.0389(8) 0.0343(7) 0.0253(7) -0.0014(6) -0.0026(6) -0.0223(6)
Si1 0.0318(9) 0.0300(8) 0.0269(8) 0.0020(6) -0.0065(7) -0.0048(7)
Si2 0.0305(8) 0.0269(8) 0.0281(8) -0.0029(6) -0.0059(6) -0.0120(7)
Si3 0.0302(8) 0.0352(9) 0.0304(8) -0.0006(7) -0.0030(7) -0.0204(7)
Si4 0.0269(8) 0.0367(9) 0.0271(8) 0.0019(7) -0.0021(6) -0.0123(7)
Si5 0.0335(9) 0.0296(8) 0.0268(8) -0.0030(6) -0.0068(7) -0.0139(7)
Si6 0.0283(8) 0.0297(8) 0.0238(7) -0.0008(6) -0.0079(6) -0.0115(6)
N1 0.038(3) 0.042(3) 0.026(3) 0.003(2) -0.002(2) -0.022(3)
C1 0.028(3) 0.033(3) 0.026(3) 0.004(2) -0.007(2) -0.014(2)
C2 0.028(3) 0.030(3) 0.022(3) 0.001(2) -0.002(2) -0.017(2)
C3 0.027(3) 0.029(3) 0.027(3) 0.004(2) -0.008(2) -0.014(2)
C4 0.024(3) 0.025(3) 0.026(3) -0.005(2) -0.004(2) -0.010(2)
C5 0.029(3) 0.032(3) 0.027(3) -0.006(2) -0.006(2) -0.012(2)
C6 0.052(4) 0.040(4) 0.031(3) -0.006(3) -0.014(3) -0.003(3)
C7 0.037(4) 0.036(3) 0.036(3) 0.001(3) -0.012(3) -0.001(3)
C8 0.048(4) 0.042(4) 0.048(4) 0.013(3) -0.006(3) -0.014(3)
C9 0.035(3) 0.037(4) 0.038(4) -0.008(3) -0.005(3) -0.009(3)
C10 0.041(4) 0.036(3) 0.031(3) -0.002(3) -0.010(3) -0.021(3)
C11 0.057(5) 0.039(4) 0.043(4) 0.002(3) -0.015(4) -0.019(3)
C12 0.047(4) 0.060(5) 0.044(4) -0.001(3) -0.007(3) -0.041(4)
C13 0.040(4) 0.055(5) 0.047(4) -0.002(3) 0.007(3) -0.027(4)
C14 0.049(4) 0.041(4) 0.046(4) 0.010(3) -0.009(3) -0.032(3)
C15 0.021(3) 0.028(3) 0.026(3) -0.002(2) 0.001(2) -0.007(2)
C16 0.023(3) 0.019(3) 0.032(3) -0.006(2) -0.006(2) -0.005(2)
C17 0.030(3) 0.035(3) 0.025(3) 0.000(2) -0.005(2) -0.021(3)
C18 0.026(3) 0.024(3) 0.026(3) 0.000(2) -0.005(2) -0.011(2)
C19 0.019(3) 0.028(3) 0.031(3) -0.001(2) -0.001(2) -0.008(2)
C20 0.040(4) 0.049(4) 0.039(4) 0.002(3) 0.000(3) -0.022(3)
C21 0.036(4) 0.046(4) 0.038(4) 0.003(3) -0.002(3) -0.014(3)
C22 0.042(4) 0.043(4) 0.023(3) 0.003(3) -0.003(3) -0.015(3)
C23 0.052(4) 0.036(4) 0.038(4) -0.002(3) -0.009(3) -0.017(3)
C24 0.042(4) 0.030(3) 0.030(3) -0.011(3) -0.005(3) -0.010(3)
C25 0.056(5) 0.050(4) 0.043(4) -0.002(3) -0.012(3) -0.034(4)
C26 0.043(4) 0.061(5) 0.022(3) 0.002(3) -0.008(3) -0.027(3)
C27 0.040(4) 0.054(4) 0.032(3) 0.001(3) -0.014(3) -0.028(3)
C28 0.067(5) 0.033(4) 0.044(4) -0.006(3) -0.027(4) 0.001(4)
C29 0.025(3) 0.028(3) 0.029(3) -0.002(2) -0.007(2) -0.013(2)
C30 0.025(3) 0.033(3) 0.023(3) -0.002(2) -0.008(2) -0.007(2)
C31 0.033(3) 0.024(3) 0.029(3) -0.001(2) -0.009(2) -0.010(2)
C32 0.033(3) 0.027(3) 0.034(3) 0.002(2) -0.010(3) -0.015(3)
C33 0.037(3) 0.029(3) 0.027(3) 0.003(2) -0.006(2) -0.021(3)
C34 0.021(3) 0.028(3) 0.029(3) -0.008(2) -0.007(2) -0.005(2)
C35 0.038(4) 0.042(4) 0.033(3) 0.002(3) -0.011(3) -0.018(3)
C36 0.050(4) 0.060(5) 0.030(3) 0.002(3) -0.019(3) -0.023(4)
C37 0.042(4) 0.057(5) 0.051(4) -0.010(4) -0.017(3) -0.024(4)
C38 0.036(4) 0.051(4) 0.045(4) -0.015(3) -0.002(3) -0.026(3)
C39 0.026(3) 0.039(3) 0.042(4) -0.009(3) -0.004(3) -0.013(3)
C40 0.040(3) 0.031(3) 0.027(3) 0.002(2) -0.005(3) -0.023(3)
C41 0.046(4) 0.044(4) 0.031(3) 0.001(3) -0.004(3) -0.030(3)
C42 0.046(4) 0.043(4) 0.035(3) -0.002(3) 0.001(3) -0.028(3)
C43 0.067(5) 0.041(4) 0.026(3) -0.002(3) 0.002(3) -0.030(4)
C44 0.053(4) 0.040(4) 0.031(3) 0.008(3) -0.005(3) -0.023(3)
C45 0.045(4) 0.045(4) 0.034(3) 0.009(3) -0.010(3) -0.025(3)
C46 0.043(4) 0.036(3) 0.024(3) 0.004(2) -0.010(3) -0.031(3)
C47 0.040(4) 0.046(4) 0.035(3) -0.005(3) -0.007(3) -0.019(3)
C48 0.055(5) 0.051(4) 0.042(4) -0.007(3) -0.009(3) -0.028(4)
C49 0.075(6) 0.054(5) 0.031(3) 0.004(3) -0.017(4) -0.039(4)
C50 0.066(5) 0.048(4) 0.049(4) 0.008(4) -0.027(4) -0.032(4)
C51 0.038(4) 0.040(4) 0.048(4) -0.007(3) -0.013(3) -0.019(3)
C52 0.085(7) 0.136(9) 0.077(7) -0.002(6) -0.023(6) -0.028(6)
C53 0.080(7) 0.144(9) 0.099(8) -0.024(7) -0.003(6) -0.048(7)
C54 0.093(7) 0.117(8) 0.082(7) 0.002(6) 0.004(6) -0.039(6)

loop_
_atom_type_symbol
_atom_type_description
_atom_type_scat_dispersion_real
_atom_type_scat_dispersion_imag
_atom_type_scat_source
C C 0.0181 0.0091 'International Tables Vol C Tables 4.2.6.8 and 6.1.1.4'
H H 0.0000 0.0000 'International Tables Vol C Tables 4.2.6.8 and 6.1.1.4'
N N 0.0311 0.0180 'International Tables Vol C Tables 4.2.6.8 and 6.1.1.4'
S S 0.3331 0.5567 'International Tables Vol C Tables 4.2.6.8 and 6.1.1.4'
Si Si 0.2541 0.3302 'International Tables Vol C Tables 4.2.6.8 and 6.1.1.4'
U U -4.3638 13.4090 'International Tables Vol C Tables 4.2.6.8 and 6.1.1.4'

loop_
_geom_angle_atom_site_label_1
_geom_angle_atom_site_label_2
_geom_angle_atom_site_label_3
_geom_angle
_geom_angle_site_symmetry_1
_geom_angle_site_symmetry_3
_geom_angle_publ_flag
S1 U1 C1 90.48(14) . . ?
S1 U1 C2 73.29(12) . . ?
S1 U1 C3 91.39(13) . . ?
S1 U1 C5 119.68(13) . . ?
S1 U1 C16 123.88(13) . . ?
S1 U1 C18 85.79(13) . . ?
S1 U1 C19 75.06(14) . . ?
C1 U1 C2 30.33(17) . . ?
C1 U1 C3 49.36(17) . . ?
C1 U1 C16 145.57(18) . . ?
C1 U1 C19 162.60(19) . . ?
C3 U1 C2 29.81(17) . . ?
C3 U1 C16 119.98(18) . . ?
C5 U1 C1 30.18(18) . . ?
C5 U1 C2 49.31(17) . . ?
C5 U1 C3 48.40(17) . . ?
C5 U1 C16 115.68(18) . . ?
C5 U1 C19 157.97(19) . . ?
C16 U1 C2 149.73(17) . . ?
C17 U1 S1 116.39(13) . . ?
C17 U1 C1 135.71(18) . . ?
C17 U1 C2 122.12(17) . . ?
C17 U1 C3 93.04(18) . . ?
C17 U1 C5 109.54(18) . . ?
C17 U1 C16 30.29(18) . . ?
C17 U1 C18 30.66(17) . . ?
C17 U1 C19 48.85(18) . . ?
C18 U1 C1 141.39(17) . . ?
C18 U1 C2 113.59(17) . . ?
C18 U1 C3 92.26(17) . . ?
C18 U1 C5 129.27(18) . . ?
C18 U1 C16 51.05(17) . . ?
C18 U1 C19 30.21(18) . . ?
C19 U1 C2 133.05(17) . . ?
C19 U1 C3 120.11(17) . . ?
C19 U1 C16 49.32(17) . . ?
C29 U1 S1 120.83(14) . . ?
C29 U1 C1 84.09(18) . . ?
C29 U1 C2 114.31(18) . . ?
C29 U1 C3 124.78(18) . . ?
C29 U1 C5 76.38(19) . . ?
C29 U1 C16 80.00(18) . . ?
C29 U1 C17 107.36(18) . . ?
C29 U1 C18 130.09(19) . . ?
C29 U1 C19 111.48(19) . . ?
C29 U1 C30 29.6(2) . . ?
C29 U1 C31 58.48(19) . . ?
C30 U1 S1 92.14(15) . . ?
C30 U1 C1 91.06(18) . . ?
C30 U1 C2 115.90(17) . . ?
C30 U1 C3 140.30(18) . . ?
C30 U1 C5 96.81(18) . . ?
C30 U1 C16 89.93(18) . . ?
C30 U1 C17 120.19(18) . . ?
C30 U1 C18 127.44(18) . . ?
C30 U1 C19 98.95(18) . . ?
C30 U1 C31 28.89(19) . . ?
C31 U1 S1 63.90(13) . . ?
C31 U1 C1 96.84(18) . . ?
C31 U1 C2 109.80(17) . . ?
C31 U1 C3 139.59(18) . . ?
C31 U1 C5 115.15(18) . . ?
C31 U1 C16 100.42(18) . . ?
C31 U1 C17 125.99(19) . . ?
C31 U1 C18 115.48(18) . . ?
C31 U1 C19 85.57(18) . . ?
C33 S1 U1 112.3(2) . . ?
C6 Si1 C1 107.9(3) . . ?
C7 Si1 C1 107.8(3) . . ?
C7 Si1 C6 108.5(3) . . ?
C7 Si1 C8 108.9(4) . . ?
C8 Si1 C1 114.9(3) . . ?
C8 Si1 C6 108.7(4) . . ?
C9 Si2 C2 105.2(3) . . ?
C10 Si2 C2 110.8(3) . . ?
C10 Si2 C9 106.8(3) . . ?
C10 Si2 C11 108.3(3) . . ?
C11 Si2 C2 117.0(3) . . ?
C11 Si2 C9 108.3(4) . . ?
C12 Si3 C4 109.7(3) . . ?
C12 Si3 C13 108.6(4) . . ?
C13 Si3 C4 105.3(3) . . ?
C14 Si3 C4 116.2(3) . . ?
C14 Si3 C12 111.0(4) . . ?
C14 Si3 C13 105.6(4) . . ?
C20 Si4 C15 107.6(3) . . ?
C20 Si4 C21 105.8(4) . . ?
C20 Si4 C22 109.2(3) . . ?
C21 Si4 C15 107.6(3) . . ?
C22 Si4 C15 117.7(3) . . ?
C22 Si4 C21 108.2(3) . . ?
C16 Si5 C24 116.6(3) . . ?
C16 Si5 C25 112.1(3) . . ?
C23 Si5 C16 103.2(3) . . ?
C23 Si5 C24 109.2(3) . . ?
C23 Si5 C25 107.2(4) . . ?
C24 Si5 C25 108.1(3) . . ?
C26 Si6 C18 113.8(3) . . ?
C26 Si6 C27 111.0(3) . . ?
C26 Si6 C28 107.6(4) . . ?
C27 Si6 C18 109.5(3) . . ?
C27 Si6 C28 108.7(4) . . ?
C28 Si6 C18 105.9(3) . . ?
C33 N1 C46 121.9(5) . . ?
Si1 C1 U1 123.1(3) . . ?
C2 C1 U1 76.3(3) . . ?
C2 C1 Si1 130.8(5) . . ?
C5 C1 U1 74.6(4) . . ?
C5 C1 Si1 121.8(4) . . ?
C5 C1 C2 106.5(5) . . ?
Si2 C2 U1 131.9(3) . . ?
C1 C2 U1 73.4(3) . . ?
C1 C2 Si2 132.0(5) . . ?
C3 C2 U1 74.3(4) . . ?
C3 C2 Si2 119.0(4) . . ?
C3 C2 C1 106.3(5) . . ?
U1 C3 H3 115.3 . . ?
C2 C3 U1 75.9(3) . . ?
C2 C3 H3 124.2 . . ?
C2 C3 C4 111.5(5) . . ?
C4 C3 U1 76.2(3) . . ?
C4 C3 H3 124.2 . . ?
Si3 C4 U1 137.5(3) . . ?
C3 C4 U1 74.0(3) . . ?
C3 C4 Si3 123.9(4) . . ?
C5 C4 U1 73.0(3) . . ?
C5 C4 Si3 126.6(4) . . ?
C5 C4 C3 104.2(5) . . ?
U1 C5 H5 115.1 . . ?
C1 C5 U1 75.2(4) . . ?
C1 C5 C4 111.4(5) . . ?
C1 C5 H5 124.3 . . ?
C4 C5 U1 77.1(3) . . ?
C4 C5 H5 124.3 . . ?
Si1 C6 H6A 109.5 . . ?
Si1 C6 H6B 109.5 . . ?
Si1 C6 H6C 109.5 . . ?
H6A C6 H6B 109.5 . . ?
H6A C6 H6C 109.5 . . ?
H6B C6 H6C 109.5 . . ?
Si1 C7 H7A 109.5 . . ?
Si1 C7 H7B 109.5 . . ?
Si1 C7 H7C 109.5 . . ?
H7A C7 H7B 109.5 . . ?
H7A C7 H7C 109.5 . . ?
H7B C7 H7C 109.5 . . ?
Si1 C8 H8A 109.5 . . ?
Si1 C8 H8B 109.5 . . ?
Si1 C8 H8C 109.5 . . ?
H8A C8 H8B 109.5 . . ?
H8A C8 H8C 109.5 . . ?
H8B C8 H8C 109.5 . . ?
Si2 C9 H9A 109.5 . . ?
Si2 C9 H9B 109.5 . . ?
Si2 C9 H9C 109.5 . . ?
H9A C9 H9B 109.5 . . ?
H9A C9 H9C 109.5 . . ?
H9B C9 H9C 109.5 . . ?
Si2 C10 H10A 109.5 . . ?
Si2 C10 H10B 109.5 . . ?
Si2 C10 H10C 109.5 . . ?
H10A C10 H10B 109.5 . . ?
H10A C10 H10C 109.5 . . ?
H10B C10 H10C 109.5 . . ?
Si2 C11 H11A 109.5 . . ?
Si2 C11 H11B 109.5 . . ?
Si2 C11 H11C 109.5 . . ?
H11A C11 H11B 109.5 . . ?
H11A C11 H11C 109.5 . . ?
H11B C11 H11C 109.5 . . ?
Si3 C12 H12A 109.5 . . ?
Si3 C12 H12B 109.5 . . ?
Si3 C12 H12C 109.5 . . ?
H12A C12 H12B 109.5 . . ?
H12A C12 H12C 109.5 . . ?
H12B C12 H12C 109.5 . . ?
Si3 C13 H13A 109.5 . . ?
Si3 C13 H13B 109.5 . . ?
Si3 C13 H13C 109.5 . . ?
H13A C13 H13B 109.5 . . ?
H13A C13 H13C 109.5 . . ?
H13B C13 H13C 109.5 . . ?
Si3 C14 H14A 109.5 . . ?
Si3 C14 H14B 109.5 . . ?
Si3 C14 H14C 109.5 . . ?
H14A C14 H14B 109.5 . . ?
H14A C14 H14C 109.5 . . ?
H14B C14 H14C 109.5 . . ?
Si4 C15 U1 130.2(3) . . ?
C16 C15 U1 73.4(3) . . ?
C16 C15 Si4 132.7(5) . . ?
C19 C15 U1 72.7(3) . . ?
C19 C15 Si4 118.5(5) . . ?
C19 C15 C16 107.2(5) . . ?
Si5 C16 U1 137.6(3) . . ?
C15 C16 U1 76.7(3) . . ?
C15 C16 Si5 129.2(5) . . ?
C17 C16 U1 71.5(3) . . ?
C17 C16 Si5 119.2(4) . . ?
C17 C16 C15 105.6(5) . . ?
U1 C17 H17 114.3 . . ?
C16 C17 U1 78.2(3) . . ?
C16 C17 H17 124.2 . . ?
C18 C17 U1 75.1(3) . . ?
C18 C17 C16 111.5(5) . . ?
C18 C17 H17 124.2 . . ?
Si6 C18 U1 130.9(3) . . ?
C17 C18 U1 74.2(3) . . ?
C17 C18 Si6 128.7(4) . . ?
C19 C18 U1 76.9(3) . . ?
C19 C18 Si6 123.0(4) . . ?
C19 C18 C17 104.5(5) . . ?
U1 C19 H19 116.5 . . ?
C15 C19 U1 77.8(3) . . ?
C15 C19 C18 111.1(5) . . ?
C15 C19 H19 124.5 . . ?
C18 C19 U1 72.9(3) . . ?
C18 C19 H19 124.5 . . ?
Si4 C20 H20A 109.5 . . ?
Si4 C20 H20B 109.5 . . ?
Si4 C20 H20C 109.5 . . ?
H20A C20 H20B 109.5 . . ?
H20A C20 H20C 109.5 . . ?
H20B C20 H20C 109.5 . . ?
Si4 C21 H21A 109.5 . . ?
Si4 C21 H21B 109.5 . . ?
Si4 C21 H21C 109.5 . . ?
H21A C21 H21B 109.5 . . ?
H21A C21 H21C 109.5 . . ?
H21B C21 H21C 109.5 . . ?
Si4 C22 H22A 109.5 . . ?
Si4 C22 H22B 109.5 . . ?
Si4 C22 H22C 109.5 . . ?
H22A C22 H22B 109.5 . . ?
H22A C22 H22C 109.5 . . ?
H22B C22 H22C 109.5 . . ?
Si5 C23 H23A 109.5 . . ?
Si5 C23 H23B 109.5 . . ?
Si5 C23 H23C 109.5 . . ?
H23A C23 H23B 109.5 . . ?
H23A C23 H23C 109.5 . . ?
H23B C23 H23C 109.5 . . ?
Si5 C24 H24A 109.5 . . ?
Si5 C24 H24B 109.5 . . ?
Si5 C24 H24C 109.5 . . ?
H24A C24 H24B 109.5 . . ?
H24A C24 H24C 109.5 . . ?
H24B C24 H24C 109.5 . . ?
Si5 C25 H25A 109.5 . . ?
Si5 C25 H25B 109.5 . . ?
Si5 C25 H25C 109.5 . . ?
H25A C25 H25B 109.5 . . ?
H25A C25 H25C 109.5 . . ?
H25B C25 H25C 109.5 . . ?
Si6 C26 H26A 109.5 . . ?
Si6 C26 H26B 109.5 . . ?
Si6 C26 H26C 109.5 . . ?
H26A C26 H26B 109.5 . . ?
H26A C26 H26C 109.5 . . ?
H26B C26 H26C 109.5 . . ?
Si6 C27 H27A 109.5 . . ?
Si6 C27 H27B 109.5 . . ?
Si6 C27 H27C 109.5 . . ?
H27A C27 H27B 109.5 . . ?
H27A C27 H27C 109.5 . . ?
H27B C27 H27C 109.5 . . ?
Si6 C28 H28A 109.5 . . ?
Si6 C28 H28B 109.5 . . ?
Si6 C28 H28C 109.5 . . ?
H28A C28 H28B 109.5 . . ?
H28A C28 H28C 109.5 . . ?
H28B C28 H28C 109.5 . . ?
C30 C29 U1 78.9(4) . . ?
C30 C29 C34 132.7(6) . . ?
C34 C29 U1 148.1(4) . . ?
C29 C30 U1 71.5(4) . . ?
C29 C30 C31 150.0(6) . . ?
C31 C30 U1 78.6(4) . . ?
C30 C31 U1 72.5(4) . . ?
C30 C31 C32 157.9(6) . . ?
C32 C31 U1 129.3(4) . . ?
C31 C32 C33 116.0(6) . . ?
C31 C32 C40 121.0(6) . . ?
C33 C32 C40 122.9(5) . . ?
N1 C33 S1 124.5(5) . . ?
N1 C33 C32 121.1(6) . . ?
C32 C33 S1 114.3(4) . . ?
C35 C34 C29 120.6(6) . . ?
C39 C34 C29 120.8(6) . . ?
C39 C34 C35 118.5(6) . . ?
C34 C35 H35 120.0 . . ?
C36 C35 C34 119.9(7) . . ?
C36 C35 H35 120.0 . . ?
C35 C36 H36 119.8 . . ?
C37 C36 C35 120.4(7) . . ?
C37 C36 H36 119.8 . . ?
C36 C37 H37 119.8 . . ?
C36 C37 C38 120.5(7) . . ?
C38 C37 H37 119.8 . . ?
C37 C38 H38 120.4 . . ?
C37 C38 C39 119.3(7) . . ?
C39 C38 H38 120.4 . . ?
C34 C39 C38 121.3(7) . . ?
C34 C39 H39 119.3 . . ?
C38 C39 H39 119.3 . . ?
C41 C40 C32 122.1(6) . . ?
C45 C40 C32 119.4(6) . . ?
C45 C40 C41 118.5(6) . . ?
C40 C41 H41 120.0 . . ?
C42 C41 C40 120.0(6) . . ?
C42 C41 H41 120.0 . . ?
C41 C42 H42 119.9 . . ?
C43 C42 C41 120.3(7) . . ?
C43 C42 H42 119.9 . . ?
C42 C43 H43 119.7 . . ?
C44 C43 C42 120.5(6) . . ?
C44 C43 H43 119.7 . . ?
C43 C44 H44 120.2 . . ?
C43 C44 C45 119.7(7) . . ?
C45 C44 H44 120.2 . . ?
C40 C45 H45 119.5 . . ?
C44 C45 C40 121.0(7) . . ?
C44 C45 H45 119.5 . . ?
C47 C46 N1 121.7(6) . . ?
C51 C46 N1 118.8(6) . . ?
C51 C46 C47 119.2(6) . . ?
C46 C47 H47 119.6 . . ?
C48 C47 C46 120.8(7) . . ?
C48 C47 H47 119.6 . . ?
C47 C48 H48 119.8 . . ?
C47 C48 C49 120.5(8) . . ?
C49 C48 H48 119.8 . . ?
C48 C49 H49 120.9 . . ?
C50 C49 C48 118.2(7) . . ?
C50 C49 H49 120.9 . . ?
C49 C50 H50 119.2 . . ?
C49 C50 C51 121.7(8) . . ?
C51 C50 H50 119.2 . . ?
C46 C51 C50 119.6(7) . . ?
C46 C51 H51 120.2 . . ?
C50 C51 H51 120.2 . . ?
C53 C52 H52 118.2 . . ?
C54 C52 H52 118.2 2_756 . ?
C54 C52 C53 123.7(13) 2_756 . ?
C52 C53 H53 121.1 . . ?
C54 C53 C52 117.9(14) . . ?
C54 C53 H53 121.1 . . ?
C52 C54 C53 118.4(14) 2_756 . ?
C52 C54 H54 120.8 2_756 . ?
C53 C54 H54 120.8 . . ?

loop_
_geom_bond_atom_site_label_1
_geom_bond_atom_site_label_2
_geom_bond_distance
_geom_bond_site_symmetry_2
_geom_bond_publ_flag
U1 S1 2.7040(15) . ?
U1 C1 2.744(6) . ?
U1 C2 2.782(6) . ?
U1 C3 2.760(6) . ?
U1 C5 2.736(6) . ?
U1 C16 2.781(5) . ?
U1 C17 2.696(6) . ?
U1 C18 2.707(5) . ?
U1 C19 2.759(6) . ?
U1 C29 2.502(6) . ?
U1 C30 2.588(6) . ?
U1 C31 2.660(6) . ?
S1 C33 1.778(6) . ?
Si1 C1 1.885(6) . ?
Si1 C6 1.882(7) . ?
Si1 C7 1.864(7) . ?
Si1 C8 1.876(9) . ?
Si2 C2 1.889(6) . ?
Si2 C9 1.882(7) . ?
Si2 C10 1.865(6) . ?
Si2 C11 1.867(8) . ?
Si3 C4 1.872(6) . ?
Si3 C12 1.870(7) . ?
Si3 C13 1.872(8) . ?
Si3 C14 1.861(7) . ?
Si4 C15 1.885(6) . ?
Si4 C20 1.868(8) . ?
Si4 C21 1.877(8) . ?
Si4 C22 1.874(6) . ?
Si5 C16 1.866(6) . ?
Si5 C23 1.857(7) . ?
Si5 C24 1.867(7) . ?
Si5 C25 1.869(8) . ?
Si6 C18 1.878(6) . ?
Si6 C26 1.854(7) . ?
Si6 C27 1.859(7) . ?
Si6 C28 1.866(7) . ?
N1 C33 1.267(8) . ?
N1 C46 1.418(8) . ?
C1 C2 1.446(8) . ?
C1 C5 1.427(9) . ?
C2 C3 1.426(8) . ?
C3 H3 0.9300 . ?
C3 C4 1.428(8) . ?
C4 C5 1.427(8) . ?
C5 H5 0.9300 . ?
C6 H6A 0.9600 . ?
C6 H6B 0.9600 . ?
C6 H6C 0.9600 . ?
C7 H7A 0.9600 . ?
C7 H7B 0.9600 . ?
C7 H7C 0.9600 . ?
C8 H8A 0.9600 . ?
C8 H8B 0.9600 . ?
C8 H8C 0.9600 . ?
C9 H9A 0.9600 . ?
C9 H9B 0.9600 . ?
C9 H9C 0.9600 . ?
C10 H10A 0.9600 . ?
C10 H10B 0.9600 . ?
C10 H10C 0.9600 . ?
C11 H11A 0.9600 . ?
C11 H11B 0.9600 . ?
C11 H11C 0.9600 . ?
C12 H12A 0.9600 . ?
C12 H12B 0.9600 . ?
C12 H12C 0.9600 . ?
C13 H13A 0.9600 . ?
C13 H13B 0.9600 . ?
C13 H13C 0.9600 . ?
C14 H14A 0.9600 . ?
C14 H14B 0.9600 . ?
C14 H14C 0.9600 . ?
C15 C16 1.448(9) . ?
C15 C19 1.424(9) . ?
C16 C17 1.433(8) . ?
C17 H17 0.9300 . ?
C17 C18 1.428(8) . ?
C18 C19 1.425(8) . ?
C19 H19 0.9300 . ?
C20 H20A 0.9600 . ?
C20 H20B 0.9600 . ?
C20 H20C 0.9600 . ?
C21 H21A 0.9600 . ?
C21 H21B 0.9600 . ?
C21 H21C 0.9600 . ?
C22 H22A 0.9600 . ?
C22 H22B 0.9600 . ?
C22 H22C 0.9600 . ?
C23 H23A 0.9600 . ?
C23 H23B 0.9600 . ?
C23 H23C 0.9600 . ?
C24 H24A 0.9600 . ?
C24 H24B 0.9600 . ?
C24 H24C 0.9600 . ?
C25 H25A 0.9600 . ?
C25 H25B 0.9600 . ?
C25 H25C 0.9600 . ?
C26 H26A 0.9600 . ?
C26 H26B 0.9600 . ?
C26 H26C 0.9600 . ?
C27 H27A 0.9600 . ?
C27 H27B 0.9600 . ?
C27 H27C 0.9600 . ?
C28 H28A 0.9600 . ?
C28 H28B 0.9600 . ?
C28 H28C 0.9600 . ?
C29 C30 1.303(9) . ?
C29 C34 1.453(8) . ?
C30 C31 1.311(9) . ?
C31 C32 1.340(9) . ?
C32 C33 1.481(8) . ?
C32 C40 1.489(9) . ?
C34 C35 1.420(9) . ?
C34 C39 1.370(10) . ?
C35 H35 0.9300 . ?
C35 C36 1.380(10) . ?
C36 H36 0.9300 . ?
C36 C37 1.371(12) . ?
C37 H37 0.9300 . ?
C37 C38 1.386(11) . ?
C38 H38 0.9300 . ?
C38 C39 1.392(9) . ?
C39 H39 0.9300 . ?
C40 C41 1.403(9) . ?
C40 C45 1.400(9) . ?
C41 H41 0.9300 . ?
C41 C42 1.394(9) . ?
C42 H42 0.9300 . ?
C42 C43 1.381(11) . ?
C43 H43 0.9300 . ?
C43 C44 1.379(12) . ?
C44 H44 0.9300 . ?
C44 C45 1.387(10) . ?
C45 H45 0.9300 . ?
C46 C47 1.382(10) . ?
C46 C51 1.380(10) . ?
C47 H47 0.9300 . ?
C47 C48 1.380(10) . ?
C48 H48 0.9300 . ?
C48 C49 1.399(12) . ?
C49 H49 0.9300 . ?
C49 C50 1.364(13) . ?
C50 H50 0.9300 . ?
C50 C51 1.399(10) . ?
C51 H51 0.9300 . ?
C52 H52 0.9300 . ?
C52 C53 1.383(9) . ?
C52 C54 1.34(2) 2_756 ?
C53 H53 0.9300 . ?
C53 C54 1.383(9) . ?
C54 C52 1.34(2) 2_756 ?
C54 H54 0.9300 . ?

loop_
_geom_torsion_atom_site_label_1
_geom_torsion_atom_site_label_2
_geom_torsion_atom_site_label_3
_geom_torsion_atom_site_label_4
_geom_torsion
_geom_torsion_site_symmetry_1
_geom_torsion_site_symmetry_2
_geom_torsion_site_symmetry_3
_geom_torsion_site_symmetry_4
_geom_torsion_publ_flag
U1 S1 C33 N1 -160.5(5) . . . . ?
U1 S1 C33 C32 19.7(5) . . . . ?
U1 C1 C2 Si2 131.9(5) . . . . ?
U1 C1 C2 C3 -67.5(4) . . . . ?
U1 C1 C5 C4 69.4(5) . . . . ?
U1 C2 C3 C4 -68.7(4) . . . . ?
U1 C3 C4 Si3 136.9(4) . . . . ?
U1 C3 C4 C5 -67.2(4) . . . . ?
U1 C4 C5 C1 -68.2(5) . . . . ?
U1 C15 C16 Si5 141.9(5) . . . . ?
U1 C15 C16 C17 -66.2(4) . . . . ?
U1 C15 C19 C18 66.0(4) . . . . ?
U1 C16 C17 C18 -68.6(4) . . . . ?
U1 C17 C18 Si6 130.2(5) . . . . ?
U1 C17 C18 C19 -71.6(4) . . . . ?
U1 C18 C19 C15 -69.2(4) . . . . ?
U1 C29 C30 C31 -3.3(12) . . . . ?
U1 C29 C34 C35 -169.2(6) . . . . ?
U1 C29 C34 C39 9.5(11) . . . . ?
U1 C30 C31 C32 173.2(16) . . . . ?
U1 C31 C32 C33 -10.1(8) . . . . ?
U1 C31 C32 C40 173.3(4) . . . . ?
Si1 C1 C2 U1 -122.1(5) . . . . ?
Si1 C1 C2 Si2 9.8(9) . . . . ?
Si1 C1 C2 C3 170.4(5) . . . . ?
Si1 C1 C5 U1 119.7(4) . . . . ?
Si1 C1 C5 C4 -170.9(4) . . . . ?
Si2 C2 C3 U1 -129.5(4) . . . . ?
Si2 C2 C3 C4 161.8(4) . . . . ?
Si3 C4 C5 U1 -137.1(5) . . . . ?
Si3 C4 C5 C1 154.6(5) . . . . ?
Si4 C15 C16 U1 -129.8(5) . . . . ?
Si4 C15 C16 Si5 12.0(9) . . . . ?
Si4 C15 C16 C17 164.0(5) . . . . ?
Si4 C15 C19 U1 126.9(4) . . . . ?
Si4 C15 C19 C18 -167.1(4) . . . . ?
Si5 C16 C17 U1 -134.9(4) . . . . ?
Si5 C16 C17 C18 156.5(4) . . . . ?
Si6 C18 C19 U1 -130.6(4) . . . . ?
Si6 C18 C19 C15 160.2(4) . . . . ?
N1 C46 C47 C48 -174.5(7) . . . . ?
N1 C46 C51 C50 174.9(6) . . . . ?
C1 C2 C3 U1 66.9(4) . . . . ?
C1 C2 C3 C4 -1.8(7) . . . . ?
C2 C1 C5 U1 -70.2(4) . . . . ?
C2 C1 C5 C4 -0.8(7) . . . . ?
C2 C3 C4 U1 68.5(4) . . . . ?
C2 C3 C4 Si3 -154.5(5) . . . . ?
C2 C3 C4 C5 1.3(7) . . . . ?
C3 C4 C5 U1 67.9(4) . . . . ?
C3 C4 C5 C1 -0.3(7) . . . . ?
C5 C1 C2 U1 69.1(4) . . . . ?
C5 C1 C2 Si2 -159.0(5) . . . . ?
C5 C1 C2 C3 1.5(7) . . . . ?
C6 Si1 C1 U1 86.1(4) . . . . ?
C6 Si1 C1 C2 -173.1(6) . . . . ?
C6 Si1 C1 C5 -5.7(6) . . . . ?
C7 Si1 C1 U1 -157.0(4) . . . . ?
C7 Si1 C1 C2 -56.1(7) . . . . ?
C7 Si1 C1 C5 111.2(6) . . . . ?
C8 Si1 C1 U1 -35.3(5) . . . . ?
C8 Si1 C1 C2 65.6(7) . . . . ?
C8 Si1 C1 C5 -127.1(6) . . . . ?
C9 Si2 C2 U1 -169.0(3) . . . . ?
C9 Si2 C2 C1 84.2(6) . . . . ?
C9 Si2 C2 C3 -74.4(5) . . . . ?
C10 Si2 C2 U1 -54.0(4) . . . . ?
C10 Si2 C2 C1 -160.8(6) . . . . ?
C10 Si2 C2 C3 40.6(6) . . . . ?
C11 Si2 C2 U1 70.8(5) . . . . ?
C11 Si2 C2 C1 -36.0(7) . . . . ?
C11 Si2 C2 C3 165.4(5) . . . . ?
C12 Si3 C4 U1 -90.9(5) . . . . ?
C12 Si3 C4 C3 165.2(5) . . . . ?
C12 Si3 C4 C5 14.9(7) . . . . ?
C13 Si3 C4 U1 152.5(4) . . . . ?
C13 Si3 C4 C3 48.6(6) . . . . ?
C13 Si3 C4 C5 -101.8(6) . . . . ?
C14 Si3 C4 U1 36.0(5) . . . . ?
C14 Si3 C4 C3 -67.9(6) . . . . ?
C14 Si3 C4 C5 141.8(5) . . . . ?
C15 C16 C17 U1 69.8(4) . . . . ?
C15 C16 C17 C18 1.2(7) . . . . ?
C16 C15 C19 U1 -65.7(4) . . . . ?
C16 C15 C19 C18 0.3(7) . . . . ?
C16 C17 C18 U1 70.5(4) . . . . ?
C16 C17 C18 Si6 -159.3(5) . . . . ?
C16 C17 C18 C19 -1.1(7) . . . . ?
C17 C18 C19 U1 69.6(4) . . . . ?
C17 C18 C19 C15 0.5(7) . . . . ?
C19 C15 C16 U1 65.3(4) . . . . ?
C19 C15 C16 Si5 -152.8(5) . . . . ?
C19 C15 C16 C17 -0.9(6) . . . . ?
C20 Si4 C15 U1 79.8(4) . . . . ?
C20 Si4 C15 C16 -174.6(6) . . . . ?
C20 Si4 C15 C19 -11.1(6) . . . . ?
C21 Si4 C15 U1 -166.6(4) . . . . ?
C21 Si4 C15 C16 -61.0(6) . . . . ?
C21 Si4 C15 C19 102.6(5) . . . . ?
C22 Si4 C15 U1 -44.0(5) . . . . ?
C22 Si4 C15 C16 61.6(7) . . . . ?
C22 Si4 C15 C19 -134.9(5) . . . . ?
C23 Si5 C16 U1 -166.3(4) . . . . ?
C23 Si5 C16 C15 76.7(6) . . . . ?
C23 Si5 C16 C17 -72.0(5) . . . . ?
C24 Si5 C16 U1 74.0(5) . . . . ?
C24 Si5 C16 C15 -42.9(6) . . . . ?
C24 Si5 C16 C17 168.4(5) . . . . ?
C25 Si5 C16 U1 -51.3(5) . . . . ?
C25 Si5 C16 C15 -168.2(5) . . . . ?
C25 Si5 C16 C17 43.0(6) . . . . ?
C26 Si6 C18 U1 53.7(5) . . . . ?
C26 Si6 C18 C17 -49.8(7) . . . . ?
C26 Si6 C18 C19 155.6(5) . . . . ?
C27 Si6 C18 U1 -71.2(4) . . . . ?
C27 Si6 C18 C17 -174.7(6) . . . . ?
C27 Si6 C18 C19 30.7(6) . . . . ?
C28 Si6 C18 U1 171.7(4) . . . . ?
C28 Si6 C18 C17 68.2(7) . . . . ?
C28 Si6 C18 C19 -86.4(6) . . . . ?
C29 C30 C31 U1 3.2(11) . . . . ?
C29 C30 C31 C32 176.3(13) . . . . ?
C29 C34 C35 C36 178.7(6) . . . . ?
C29 C34 C39 C38 -179.7(6) . . . . ?
C30 C29 C34 C35 0.8(11) . . . . ?
C30 C29 C34 C39 179.5(7) . . . . ?
C30 C31 C32 C33 178.3(14) . . . . ?
C30 C31 C32 C40 2(2) . . . . ?
C31 C32 C33 S1 -7.7(7) . . . . ?
C31 C32 C33 N1 172.4(6) . . . . ?
C31 C32 C40 C41 -143.5(7) . . . . ?
C31 C32 C40 C45 35.9(9) . . . . ?
C32 C40 C41 C42 179.4(6) . . . . ?
C32 C40 C45 C44 -179.3(7) . . . . ?
C33 N1 C46 C47 -67.5(9) . . . . ?
C33 N1 C46 C51 118.3(7) . . . . ?
C33 C32 C40 C41 40.1(10) . . . . ?
C33 C32 C40 C45 -140.5(7) . . . . ?
C34 C29 C30 U1 -174.6(7) . . . . ?
C34 C29 C30 C31 -177.9(10) . . . . ?
C34 C35 C36 C37 1.0(11) . . . . ?
C35 C34 C39 C38 -1.1(10) . . . . ?
C35 C36 C37 C38 -1.1(12) . . . . ?
C36 C37 C38 C39 0.1(12) . . . . ?
C37 C38 C39 C34 1.0(11) . . . . ?
C39 C34 C35 C36 0.0(10) . . . . ?
C40 C32 C33 S1 168.8(5) . . . . ?
C40 C32 C33 N1 -11.0(10) . . . . ?
C40 C41 C42 C43 -0.3(11) . . . . ?
C41 C40 C45 C44 0.1(11) . . . . ?
C41 C42 C43 C44 0.6(11) . . . . ?
C42 C43 C44 C45 -0.6(11) . . . . ?
C43 C44 C45 C40 0.2(11) . . . . ?
C45 C40 C41 C42 -0.1(10) . . . . ?
C46 N1 C33 S1 -4.8(9) . . . . ?
C46 N1 C33 C32 175.0(6) . . . . ?
C46 C47 C48 C49 0.0(12) . . . . ?
C47 C46 C51 C50 0.5(10) . . . . ?
C47 C48 C49 C50 0.1(12) . . . . ?
C48 C49 C50 C51 0.2(12) . . . . ?
C49 C50 C51 C46 -0.5(12) . . . . ?
C51 C46 C47 C48 -0.3(11) . . . . ?
C52 C53 C54 C52 1(2) . . . 2_756 ?
C54 C52 C53 C54 -1(3) 2_756 . . . ?
